data_1505984
loop_
_publ_author_name
'Smith, 3rd, Amos B'
'K\"urti, Laszl\'o'
'Davulcu, Akin H.'

_publ_section_title
;
 A new modular indole synthesis. Construction of the highly strained CDEF
 parent tetracycle of nodulisporic acids A and B.
;
_journal_issue 10
_journal_name_full 'Organic letters'
_journal_page_first 2167
_journal_page_last 2170
_journal_paper_doi 10.1021/ol0606536
_journal_volume 8
_journal_year 2006
_chemical_formula_sum 'C27 H29 N O'
_chemical_formula_weight 383.51
_space_group_IT_number 5
_symmetry_cell_setting monoclinic
_symmetry_Int_Tables_number 5
_symmetry_space_group_name_Hall 'C 2y'
_symmetry_space_group_name_H-M 'C 1 2 1'
_atom_sites_solution_hydrogens geom
_atom_sites_solution_primary direct
_audit_creation_method SHELXL-97
_cell_angle_alpha 90.00
_cell_angle_beta 101.249(4)
_cell_angle_gamma 90.00
_cell_formula_units_Z 4
_cell_length_a 18.451(3)
_cell_length_b 8.1850(10)
_cell_length_c 13.7757(17)
_cell_measurement_temperature 143(1)
_cell_volume 2040.5(5)
_computing_data_collection 'CrystalClear (Rigaku, 1999)'
_computing_data_reduction 'CrystalClear (Rigaku, 1999)'
_computing_structure_refinement 'SHELXL-97 (Sheldrick, 1997)'
_computing_structure_solution 'SIR97 (Altomare, 1999)'
_diffrn_ambient_temperature 143(1)
_diffrn_measured_fraction_theta_full 0.993
_diffrn_measured_fraction_theta_max 0.993
_diffrn_measurement_device 'CCD Area Detector'
_diffrn_measurement_device_type 'Rigaku Mercury'
_diffrn_measurement_method 'phi and omega rotations'
_diffrn_radiation_monochromator graphite
_diffrn_radiation_source 'rotating anode'
_diffrn_radiation_type MoK\a
_diffrn_radiation_wavelength 0.71069
_diffrn_reflns_av_R_equivalents 0.0420
_diffrn_reflns_av_sigmaI/netI 0.0569
_diffrn_reflns_limit_h_max 21
_diffrn_reflns_limit_h_min -21
_diffrn_reflns_limit_k_max 9
_diffrn_reflns_limit_k_min -8
_diffrn_reflns_limit_l_max 16
_diffrn_reflns_limit_l_min -16
_diffrn_reflns_number 5590
_diffrn_reflns_theta_full 25.03
_diffrn_reflns_theta_max 25.03
_diffrn_reflns_theta_min 2.73
_exptl_absorpt_coefficient_mu 0.075
_exptl_absorpt_correction_T_max 1.0000
_exptl_absorpt_correction_T_min 0.8486
_exptl_absorpt_correction_type multi-scan
_exptl_crystal_density_diffrn 1.248
_exptl_crystal_F_000 824
_exptl_crystal_size_max 0.46
_exptl_crystal_size_mid 0.30
_exptl_crystal_size_min 0.08
_refine_diff_density_max 0.113
_refine_diff_density_min -0.153
_refine_diff_density_rms 0.030
_refine_ls_abs_structure_details 'Flack H D (1983), Acta Cryst. A39, 876-881'
_refine_ls_abs_structure_Flack -0.8(13)
_refine_ls_extinction_method none
_refine_ls_goodness_of_fit_ref 0.993
_refine_ls_hydrogen_treatment constr
_refine_ls_matrix_type full
_refine_ls_number_parameters 265
_refine_ls_number_reflns 3028
_refine_ls_number_restraints 1
_refine_ls_restrained_S_all 0.993
_refine_ls_R_factor_all 0.0346
_refine_ls_R_factor_gt 0.0313
_refine_ls_shift/su_max 0.000
_refine_ls_shift/su_mean 0.000
_refine_ls_structure_factor_coef Fsqd
_refine_ls_weighting_details 'calc w=1/[\s^2^(Fo^2^)+(0.0402P)^2^+0.0000P] where P=(Fo^2^+2Fc^2^)/3'
_refine_ls_weighting_scheme calc
_refine_ls_wR_factor_gt 0.0708
_refine_ls_wR_factor_ref 0.0724
_reflns_number_gt 2709
_reflns_number_total 3028
_reflns_threshold_expression >2sigma(I)
_cod_data_source_file ol0606536si20060316_102242.cif
_cod_data_source_block shelxl
_cod_original_cell_volume 2040.4(4)
_cod_original_sg_symbol_H-M 'C 2      '
_cod_database_code 1505984

loop_
_symmetry_equiv_pos_as_xyz
'x, y, z'
'-x, y, -z'
'x+1/2, y+1/2, z'
'-x+1/2, y+1/2, -z'

loop_
_atom_site_label
_atom_site_type_symbol
_atom_site_fract_x
_atom_site_fract_y
_atom_site_fract_z
_atom_site_U_iso_or_equiv
_atom_site_adp_type
_atom_site_occupancy
_atom_site_symmetry_multiplicity
_atom_site_calc_flag
_atom_site_refinement_flags
C1 C 0.75406(10) 0.0099(2) 0.63631(12) 0.0347(4) Uani 1 1 d .
H1A H 0.7141 -0.0414 0.5903 0.046 Uiso 1 1 calc R
H1B H 0.7589 -0.0426 0.7004 0.046 Uiso 1 1 calc R
C2 C 0.82878(10) 0.0011(2) 0.59702(13) 0.0362(4) Uani 1 1 d .
H2A H 0.8653 -0.0629 0.6414 0.048 Uiso 1 1 calc R
H2B H 0.8209 -0.0477 0.5316 0.048 Uiso 1 1 calc R
C3 C 0.85379(10) 0.1778(2) 0.59374(11) 0.0317(5) Uani 1 1 d .
C4 C 0.91290(10) 0.2644(2) 0.57290(12) 0.0359(5) Uani 1 1 d .
H4 H 0.9514 0.2115 0.5511 0.048 Uiso 1 1 calc R
C5 C 0.91356(10) 0.4361(2) 0.58558(12) 0.0359(4) Uani 1 1 d .
H5 H 0.9533 0.4941 0.5707 0.048 Uiso 1 1 calc R
C6 C 0.85860(9) 0.5238(3) 0.61886(11) 0.0334(4) Uani 1 1 d .
H6 H 0.8622 0.6366 0.6265 0.044 Uiso 1 1 calc R
C7 C 0.79717(9) 0.4382(2) 0.64081(12) 0.0304(4) Uani 1 1 d .
C8 C 0.80055(10) 0.2707(2) 0.62324(11) 0.0307(4) Uani 1 1 d .
C9 C 0.72964(9) 0.4549(2) 0.67825(11) 0.0288(4) Uani 1 1 d .
C10 C 0.69863(9) 0.3012(2) 0.68009(11) 0.0292(4) Uani 1 1 d .
C11 C 0.62202(9) 0.3055(2) 0.70094(11) 0.0273(4) Uani 1 1 d .
C12 C 0.59863(10) 0.1735(2) 0.76658(13) 0.0365(5) Uani 1 1 d .
H12A H 0.6369 0.1593 0.8252 0.049 Uiso 1 1 calc R
H12B H 0.5925 0.0706 0.7310 0.049 Uiso 1 1 calc R
C13 C 0.52526(10) 0.2209(2) 0.79745(13) 0.0356(4) Uani 1 1 d .
H13A H 0.4854 0.2117 0.7402 0.047 Uiso 1 1 calc R
H13B H 0.5155 0.1439 0.8468 0.047 Uiso 1 1 calc R
C14 C 0.52510(10) 0.3937(2) 0.83939(11) 0.0295(4) Uani 1 1 d .
H14 H 0.5599 0.3921 0.9029 0.039 Uiso 1 1 calc R
C15 C 0.45050(9) 0.4416(2) 0.86281(11) 0.0290(4) Uani 1 1 d .
C16 C 0.40093(10) 0.3255(3) 0.88434(11) 0.0351(4) Uani 1 1 d .
H16 H 0.4128 0.2155 0.8808 0.047 Uiso 1 1 calc R
C17 C 0.33440(10) 0.3671(2) 0.91086(11) 0.0350(5) Uani 1 1 d .
H17 H 0.3026 0.2865 0.9252 0.047 Uiso 1 1 calc R
C18 C 0.31636(10) 0.5305(2) 0.91563(11) 0.0321(4) Uani 1 1 d .
C19 C 0.36367(10) 0.6483(2) 0.89062(12) 0.0340(4) Uani 1 1 d .
H19 H 0.3501 0.7578 0.8903 0.045 Uiso 1 1 calc R
C20 C 0.43073(10) 0.6067(2) 0.86611(11) 0.0294(4) Uani 1 1 d .
C21 C 0.47948(11) 0.7431(2) 0.84209(13) 0.0347(5) Uani 1 1 d .
H21A H 0.4848 0.8241 0.8944 0.046 Uiso 1 1 calc R
H21B H 0.4551 0.7955 0.7813 0.046 Uiso 1 1 calc R
C22 C 0.55631(10) 0.6886(2) 0.83004(12) 0.0321(4) Uani 1 1 d .
H22A H 0.5774 0.7708 0.7931 0.043 Uiso 1 1 calc R
H22B H 0.5880 0.6787 0.8948 0.043 Uiso 1 1 calc R
C23 C 0.55358(9) 0.5260(2) 0.77633(11) 0.0252(4) Uani 1 1 d .
H23 H 0.5191 0.5350 0.7128 0.034 Uiso 1 1 calc R
C24 C 0.62789(9) 0.4699(2) 0.75762(11) 0.0266(4) Uani 1 1 d .
H24 H 0.6571 0.4452 0.8233 0.035 Uiso 1 1 calc R
C25 C 0.67842(9) 0.5815(2) 0.70792(12) 0.0288(4) Uani 1 1 d .
H25A H 0.6506 0.6384 0.6509 0.038 Uiso 1 1 calc R
H25B H 0.7050 0.6602 0.7542 0.038 Uiso 1 1 calc R
C26 C 0.56818(9) 0.3136(2) 0.60031(11) 0.0350(4) Uani 1 1 d .
H26A H 0.5776 0.4109 0.5658 0.053 Uiso 1 1 calc R
H26B H 0.5183 0.3155 0.6109 0.053 Uiso 1 1 calc R
H26C H 0.5751 0.2195 0.5615 0.053 Uiso 1 1 calc R
C27 C 0.20766(10) 0.4693(3) 0.97846(13) 0.0427(5) Uani 1 1 d .
H27A H 0.1913 0.3904 0.9273 0.064 Uiso 1 1 calc R
H27B H 0.1655 0.5223 0.9958 0.064 Uiso 1 1 calc R
H27C H 0.2355 0.4152 1.0356 0.064 Uiso 1 1 calc R
N1 N 0.74132(8) 0.18733(18) 0.64375(10) 0.0326(4) Uani 1 1 d .
O1 O 0.25327(7) 0.58822(16) 0.94372(9) 0.0418(3) Uani 1 1 d .

loop_
_atom_site_aniso_label
_atom_site_aniso_U_11
_atom_site_aniso_U_22
_atom_site_aniso_U_33
_atom_site_aniso_U_23
_atom_site_aniso_U_13
_atom_site_aniso_U_12
C1 0.0419(11) 0.0257(10) 0.0356(9) -0.0012(8) 0.0053(8) -0.0032(9)
C2 0.0363(11) 0.0305(11) 0.0406(9) -0.0020(8) 0.0048(8) 0.0012(9)
C3 0.0340(11) 0.0327(12) 0.0256(9) 0.0025(8) -0.0007(8) 0.0018(9)
C4 0.0339(11) 0.0392(12) 0.0348(9) 0.0031(8) 0.0074(8) 0.0015(10)
C5 0.0305(10) 0.0397(12) 0.0377(9) 0.0108(9) 0.0069(8) -0.0053(10)
C6 0.0306(11) 0.0308(11) 0.0378(9) 0.0049(8) 0.0043(8) -0.0044(9)
C7 0.0279(10) 0.0299(11) 0.0317(8) 0.0031(8) 0.0013(7) -0.0044(9)
C8 0.0275(10) 0.0299(11) 0.0336(10) 0.0015(8) 0.0033(8) -0.0045(9)
C9 0.0273(9) 0.0256(10) 0.0321(9) 0.0030(8) 0.0023(7) -0.0029(9)
C10 0.0278(10) 0.0271(11) 0.0318(9) 0.0016(7) 0.0033(7) -0.0026(9)
C11 0.0257(9) 0.0227(10) 0.0322(8) 0.0006(7) 0.0024(7) -0.0052(8)
C12 0.0375(11) 0.0262(11) 0.0463(11) 0.0058(9) 0.0092(9) -0.0041(9)
C13 0.0375(11) 0.0268(11) 0.0443(10) 0.0052(8) 0.0122(8) -0.0039(9)
C14 0.0332(10) 0.0281(11) 0.0261(8) 0.0046(7) 0.0030(7) -0.0045(8)
C15 0.0352(10) 0.0296(11) 0.0220(8) 0.0013(7) 0.0048(7) -0.0045(9)
C16 0.0402(11) 0.0291(11) 0.0359(9) 0.0031(8) 0.0070(8) -0.0051(9)
C17 0.0357(11) 0.0326(12) 0.0362(9) 0.0021(8) 0.0057(8) -0.0103(10)
C18 0.0316(10) 0.0366(12) 0.0269(9) -0.0005(8) 0.0024(7) -0.0071(10)
C19 0.0413(11) 0.0300(11) 0.0312(9) -0.0047(8) 0.0079(8) -0.0038(9)
C20 0.0368(11) 0.0303(11) 0.0207(8) -0.0026(7) 0.0045(7) -0.0078(9)
C21 0.0465(12) 0.0285(11) 0.0314(9) -0.0053(8) 0.0134(8) -0.0072(9)
C22 0.0383(11) 0.0289(11) 0.0294(8) -0.0041(8) 0.0072(7) -0.0102(9)
C23 0.0277(9) 0.0234(9) 0.0232(7) -0.0004(7) 0.0019(7) -0.0043(8)
C24 0.0295(10) 0.0238(10) 0.0251(8) 0.0003(7) 0.0015(7) -0.0065(8)
C25 0.0288(10) 0.0234(10) 0.0333(9) -0.0003(7) 0.0041(7) -0.0068(8)
C26 0.0324(10) 0.0364(11) 0.0343(8) -0.0084(8) 0.0016(7) -0.0043(9)
C27 0.0357(11) 0.0428(12) 0.0505(11) 0.0049(9) 0.0104(9) -0.0088(10)
N1 0.0307(9) 0.0216(9) 0.0451(8) -0.0010(7) 0.0065(7) -0.0041(7)
O1 0.0350(7) 0.0364(8) 0.0569(8) 0.0015(6) 0.0163(6) -0.0069(6)

loop_
_atom_type_symbol
_atom_type_description
_atom_type_scat_dispersion_real
_atom_type_scat_dispersion_imag
_atom_type_scat_source
C C 0.0033 0.0016 'International Tables Vol C Tables 4.2.6.8 and 6.1.1.4'
H H 0.0000 0.0000 'International Tables Vol C Tables 4.2.6.8 and 6.1.1.4'
N N 0.0061 0.0033 'International Tables Vol C Tables 4.2.6.8 and 6.1.1.4'
O O 0.0106 0.0060 'International Tables Vol C Tables 4.2.6.8 and 6.1.1.4'

loop_
_geom_angle_atom_site_label_1
_geom_angle_atom_site_label_2
_geom_angle_atom_site_label_3
_geom_angle
N1 C1 C2 103.33(14)
C3 C2 C1 104.88(14)
C8 C3 C4 114.83(17)
C8 C3 C2 106.31(15)
C4 C3 C2 138.83(17)
C3 C4 C5 118.27(17)
C6 C5 C4 124.29(17)
C5 C6 C7 118.76(19)
C8 C7 C6 112.62(16)
C8 C7 C9 103.02(15)
C6 C7 C9 144.33(19)
N1 C8 C3 115.79(16)
N1 C8 C7 113.01(15)
C3 C8 C7 131.14(17)
C10 C9 C7 108.01(16)
C10 C9 C25 109.61(14)
C7 C9 C25 142.12(17)
N1 C10 C9 109.92(14)
N1 C10 C11 135.66(16)
C9 C10 C11 113.01(15)
C10 C11 C12 118.94(14)
C10 C11 C26 107.19(12)
C12 C11 C26 110.89(14)
C10 C11 C24 98.15(13)
C12 C11 C24 108.47(12)
C26 C11 C24 112.69(14)
C11 C12 C13 110.45(15)
C14 C13 C12 113.77(15)
C15 C14 C13 112.72(14)
C15 C14 C23 111.07(14)
C13 C14 C23 114.23(12)
C16 C15 C20 117.74(16)
C16 C15 C14 121.87(17)
C20 C15 C14 120.37(15)
C17 C16 C15 122.68(19)
C18 C17 C16 118.87(18)
O1 C18 C17 124.64(16)
O1 C18 C19 115.96(17)
C17 C18 C19 119.40(17)
C20 C19 C18 121.59(18)
C19 C20 C15 119.63(16)
C19 C20 C21 117.99(17)
C15 C20 C21 122.37(15)
C20 C21 C22 114.40(16)
C23 C22 C21 111.48(14)
C24 C23 C22 113.79(14)
C24 C23 C14 107.58(14)
C22 C23 C14 108.85(12)
C23 C24 C11 111.86(13)
C23 C24 C25 122.45(14)
C11 C24 C25 106.09(12)
C9 C25 C24 100.15(13)
C8 N1 C10 105.99(14)
C8 N1 C1 109.42(14)
C10 N1 C1 143.20(15)
C18 O1 C27 116.43(15)

loop_
_geom_bond_atom_site_label_1
_geom_bond_atom_site_label_2
_geom_bond_distance
C1 N1 1.478(2)
C1 C2 1.578(2)
C2 C3 1.521(3)
C3 C8 1.365(2)
C3 C4 1.377(2)
C4 C5 1.416(3)
C5 C6 1.391(2)
C6 C7 1.414(2)
C7 C8 1.396(3)
C7 C9 1.445(2)
C8 N1 1.364(2)
C9 C10 1.385(2)
C9 C25 1.512(2)
C10 N1 1.376(2)
C10 C11 1.497(2)
C11 C12 1.525(2)
C11 C26 1.541(2)
C11 C24 1.548(2)
C12 C13 1.546(2)
C13 C14 1.528(2)
C14 C15 1.525(2)
C14 C23 1.543(2)
C15 C16 1.390(2)
C15 C20 1.403(2)
C16 C17 1.390(2)
C17 C18 1.383(3)
C18 O1 1.380(2)
C18 C19 1.388(2)
C19 C20 1.387(2)
C20 C21 1.511(2)
C21 C22 1.526(2)
C22 C23 1.519(2)
C23 C24 1.515(2)
C24 C25 1.556(2)
C27 O1 1.429(2)

loop_
_cod_related_entry_id
_cod_related_entry_code
_cod_related_entry_database
1 21194055 ChemSpider
